data_4516564
loop_
_publ_author_name
'Wardana, Fendi Y.'
'Ng, Seik-Weng'
'Wibowo, Arief C.'

_publ_section_title
;
 The Lead Coordination Polymers Containing Pyrazine-2,3-Dicarboxylic Acid:
 Rapid Structural Transformations and Cation Exchange
;
_journal_issue 12
_journal_name_full 'Crystal Growth &amp; Design'
_journal_page_first 5930
_journal_paper_doi 10.1021/acs.cgd.5b01392
_journal_volume 15
_journal_year 2015
_chemical_formula_moiety 'Pb2 Cl2 (H2 O)2 (C6 H3 N2 O4)2'
_chemical_formula_sum 'C12 H10 Cl2 N4 O10 Pb2'
_chemical_formula_weight 855.52
_space_group_IT_number 12
_space_group_name_Hall '-C 2y'
_space_group_name_H-M_alt 'C 1 2/m 1'
_symmetry_cell_setting monoclinic
_symmetry_space_group_name_Hall '-C 2y'
_symmetry_space_group_name_H-M 'C 1 2/m 1'
_atom_sites_solution_hydrogens geom
_atom_sites_solution_primary direct
_atom_sites_solution_secondary difmap
_audit_creation_method SHELXL-97
_cell_angle_alpha 90.00
_cell_angle_beta 126.3070(8)
_cell_angle_gamma 90.00
_cell_formula_units_Z 2
_cell_length_a 11.5601(10)
_cell_length_b 8.4327(7)
_cell_length_c 11.7917(10)
_cell_measurement_reflns_used 3469
_cell_measurement_temperature 295(2)
_cell_measurement_theta_max 27.5620
_cell_measurement_theta_min 3.1083
_cell_volume 926.32(14)
_computing_cell_refinement 'APEX2 (Bruker, 2014)'
_computing_data_collection 'APEX2 (Bruker, 2014)'
_computing_data_reduction 'APEX2 (Bruker, 2014)'
_computing_molecular_graphics 'X-Seed (Barbour, 2001)'
_computing_publication_material 'publCIF (westrip, 2009)'
_computing_structure_refinement 'SHELXL-97 (Sheldrick, 2008)'
_computing_structure_solution 'SHELXS-97 (Sheldrick, 2008)'
_diffrn_ambient_temperature 295(2)
_diffrn_measured_fraction_theta_full 0.998
_diffrn_measured_fraction_theta_max 0.998
_diffrn_measurement_device_type 'Bruker SMART APEX'
_diffrn_measurement_method '\w scan'
_diffrn_radiation_monochromator graphite
_diffrn_radiation_source 'fine-focus sealed tube'
_diffrn_radiation_type MoK\a
_diffrn_radiation_wavelength 0.71073
_diffrn_reflns_av_R_equivalents 0.0459
_diffrn_reflns_av_sigmaI/netI 0.0382
_diffrn_reflns_limit_h_max 13
_diffrn_reflns_limit_h_min -14
_diffrn_reflns_limit_k_max 9
_diffrn_reflns_limit_k_min -10
_diffrn_reflns_limit_l_max 15
_diffrn_reflns_limit_l_min -15
_diffrn_reflns_number 4501
_diffrn_reflns_theta_full 27.56
_diffrn_reflns_theta_max 27.56
_diffrn_reflns_theta_min 2.14
_exptl_absorpt_coefficient_mu 18.504
_exptl_absorpt_correction_T_max 0.1192
_exptl_absorpt_correction_T_min 0.0506
_exptl_absorpt_correction_type multi-scan
_exptl_absorpt_process_details SADABS
_exptl_crystal_colour colorless
_exptl_crystal_density_diffrn 3.067
_exptl_crystal_density_method 'not measured'
_exptl_crystal_description prism
_exptl_crystal_F_000 776
_exptl_crystal_size_max 0.40
_exptl_crystal_size_mid 0.30
_exptl_crystal_size_min 0.20
_refine_diff_density_max 1.333
_refine_diff_density_min -3.197
_refine_diff_density_rms 0.249
_refine_ls_extinction_coef 0.0187(8)
_refine_ls_extinction_expression Fc^*^=kFc[1+0.001xFc^2^\l^3^/sin(2\q)]^-1/4^
_refine_ls_extinction_method SHELXL
_refine_ls_goodness_of_fit_ref 1.107
_refine_ls_hydrogen_treatment mixed
_refine_ls_matrix_type full
_refine_ls_number_parameters 75
_refine_ls_number_reflns 1149
_refine_ls_number_restraints 1
_refine_ls_restrained_S_all 1.106
_refine_ls_R_factor_all 0.0262
_refine_ls_R_factor_gt 0.0256
_refine_ls_shift/su_max 0.001
_refine_ls_shift/su_mean 0.001
_refine_ls_structure_factor_coef Fsqd
_refine_ls_weighting_details 'calc w=1/[\s^2^(Fo^2^)+(0.0425P)^2^] where P=(Fo^2^+2Fc^2^)/3'
_refine_ls_weighting_scheme calc
_refine_ls_wR_factor_gt 0.0677
_refine_ls_wR_factor_ref 0.0679
_reflns_number_gt 1115
_reflns_number_total 1149
_reflns_threshold_expression I>2\s(I)
_cod_data_source_file cg5b01392_si_002.cif
_cod_data_source_block pb
_cod_original_sg_symbol_H-M 'C 2/m'
_cod_database_code 4516564

loop_
_symmetry_equiv_pos_as_xyz
'x, y, z'
'-x, y, -z'
'x+1/2, y+1/2, z'
'-x+1/2, y+1/2, -z'
'-x, -y, -z'
'x, -y, z'
'-x+1/2, -y+1/2, -z'
'x+1/2, -y+1/2, z'

loop_
_atom_site_label
_atom_site_type_symbol
_atom_site_fract_x
_atom_site_fract_y
_atom_site_fract_z
_atom_site_U_iso_or_equiv
_atom_site_adp_type
_atom_site_occupancy
_atom_site_symmetry_multiplicity
_atom_site_calc_flag
_atom_site_refinement_flags
Pb1 Pb 0.32705(2) 0.0000 0.27376(2) 0.01647(17) Uani 1 2 d S
Cl1 Cl 0.3462(2) 0.0000 0.51664(19) 0.0405(5) Uani 1 2 d S
O1 O 0.1140(4) 0.1627(5) 0.1897(5) 0.0314(9) Uani 1 1 d .
O2 O -0.0346(4) 0.3592(4) 0.1145(4) 0.0246(8) Uani 1 1 d .
H2 H -0.0492 0.4575 0.1044 0.037 Uiso 0.50 1 d PR
O1w O 0.1739(6) 0.0000 -0.0090(6) 0.0407(15) Uani 1 2 d S
H1 H 0.1217 0.0811 -0.0416 0.061 Uiso 1 1 calc RD
N1 N 0.3422(4) 0.3370(7) 0.2888(4) 0.0189(10) Uani 1 1 d .
C1 C 0.0923(5) 0.3053(6) 0.1762(5) 0.0172(9) Uani 1 1 d .
C2 C 0.2187(5) 0.4170(6) 0.2327(5) 0.0141(9) Uani 1 1 d .
C3 C 0.4617(5) 0.4177(7) 0.3431(5) 0.0190(10) Uani 1 1 d .
H3A H 0.5475 0.3635 0.3820 0.023 Uiso 1 1 calc R

loop_
_atom_site_aniso_label
_atom_site_aniso_U_11
_atom_site_aniso_U_22
_atom_site_aniso_U_33
_atom_site_aniso_U_23
_atom_site_aniso_U_13
_atom_site_aniso_U_12
Pb1 0.0117(2) 0.0200(2) 0.01037(19) 0.000 0.00254(14) 0.000
Cl1 0.0165(8) 0.0873(17) 0.0125(8) 0.000 0.0058(7) 0.000
O1 0.0178(18) 0.0164(17) 0.050(3) 0.0046(16) 0.0143(18) 0.0002(15)
O2 0.0135(16) 0.0188(17) 0.032(2) 0.0023(15) 0.0081(16) 0.0035(14)
O1w 0.021(3) 0.066(4) 0.020(3) 0.000 0.004(2) 0.000
N1 0.014(2) 0.022(2) 0.016(2) 0.0017(16) 0.0057(17) 0.0023(16)
C1 0.014(2) 0.021(2) 0.012(2) 0.0007(17) 0.0051(18) -0.0011(18)
C2 0.013(2) 0.017(2) 0.0078(19) 0.0013(17) 0.0035(16) 0.0011(18)
C3 0.010(2) 0.026(3) 0.018(2) 0.001(2) 0.0066(18) 0.0023(19)

loop_
_atom_type_symbol
_atom_type_description
_atom_type_scat_dispersion_real
_atom_type_scat_dispersion_imag
_atom_type_scat_source
C C 0.0033 0.0016 'International Tables Vol C Tables 4.2.6.8 and 6.1.1.4'
H H 0.0000 0.0000 'International Tables Vol C Tables 4.2.6.8 and 6.1.1.4'
N N 0.0061 0.0033 'International Tables Vol C Tables 4.2.6.8 and 6.1.1.4'
O O 0.0106 0.0060 'International Tables Vol C Tables 4.2.6.8 and 6.1.1.4'
Cl Cl 0.1484 0.1585 'International Tables Vol C Tables 4.2.6.8 and 6.1.1.4'
Pb Pb -3.3944 10.1111 'International Tables Vol C Tables 4.2.6.8 and 6.1.1.4'

loop_
_geom_angle_atom_site_label_1
_geom_angle_atom_site_label_2
_geom_angle_atom_site_label_3
_geom_angle
_geom_angle_site_symmetry_1
_geom_angle_site_symmetry_3
O1 Pb1 O1 67.87(18) 6 .
O1 Pb1 O1w 74.57(15) 6 .
O1 Pb1 O1w 74.57(15) . .
O1 Pb1 Cl1 82.11(11) 6 .
O1 Pb1 Cl1 82.11(11) . .
O1w Pb1 Cl1 151.78(13) . .
O1 Pb1 N1 126.33(12) 6 .
O1 Pb1 N1 58.51(12) . .
O1w Pb1 N1 92.76(8) . .
Cl1 Pb1 N1 88.33(8) . .
O1 Pb1 N1 58.51(12) 6 6
O1 Pb1 N1 126.33(12) . 6
O1w Pb1 N1 92.76(8) . 6
Cl1 Pb1 N1 88.33(8) . 6
N1 Pb1 N1 173.59(17) . 6
O1 Pb1 Cl1 142.23(10) 6 5_656
O1 Pb1 Cl1 142.23(10) . 5_656
O1w Pb1 Cl1 126.37(13) . 5_656
Cl1 Pb1 Cl1 81.85(6) . 5_656
N1 Pb1 Cl1 87.06(8) . 5_656
N1 Pb1 Cl1 87.06(8) 6 5_656
Pb1 Cl1 Pb1 98.15(6) . 5_656
C1 O1 Pb1 133.1(3) . .
C1 O2 H2 120.0 . .
Pb1 O1w H1 109.5 . .
C3 N1 C2 118.8(5) . .
C3 N1 Pb1 123.7(4) . .
C2 N1 Pb1 117.5(3) . .
O1 C1 O2 120.3(4) . .
O1 C1 C2 118.9(4) . .
O2 C1 C2 120.8(4) . .
N1 C2 C2 120.1(3) . 6_565
N1 C2 C1 111.7(4) . .
C2 C2 C1 128.3(3) 6_565 .
N1 C3 C3 121.1(3) . 6_565
N1 C3 H3A 119.4 . .
C3 C3 H3A 119.4 6_565 .

loop_
_geom_bond_atom_site_label_1
_geom_bond_atom_site_label_2
_geom_bond_distance
_geom_bond_site_symmetry_2
Pb1 Cl1 2.739(2) .
Pb1 Cl1 3.053(2) 5_656
Pb1 O1 2.458(4) 6
Pb1 O1 2.458(4) .
Pb1 O1w 2.695(6) .
Pb1 N1 2.846(6) .
Pb1 N1 2.846(6) 6
Cl1 Pb1 3.0529(19) 5_656
O1 C1 1.220(7) .
O2 C1 1.274(6) .
O2 H2 0.8400 .
O1w H1 0.8400 .
N1 C3 1.317(7) .
N1 C2 1.346(6) .
C1 C2 1.521(7) .
C2 C2 1.399(10) 6_565
C3 C3 1.388(11) 6_565
C3 H3A 0.9300 .

loop_
_geom_hbond_atom_site_label_D
_geom_hbond_atom_site_label_H
_geom_hbond_atom_site_label_A
_geom_hbond_distance_DH
_geom_hbond_distance_HA
_geom_hbond_distance_DA
_geom_hbond_angle_DHA
_geom_hbond_site_symmetry_A
O1w H1 O1 0.84 2.30 3.017(6) 142.8 2

loop_
_geom_torsion_atom_site_label_1
_geom_torsion_atom_site_label_2
_geom_torsion_atom_site_label_3
_geom_torsion_atom_site_label_4
_geom_torsion
_geom_torsion_site_symmetry_1
_geom_torsion_site_symmetry_4
O1 Pb1 Cl1 Pb1 145.70(9) 6 5_656
O1 Pb1 Cl1 Pb1 -145.70(9) . 5_656
O1w Pb1 Cl1 Pb1 180.0 . 5_656
N1 Pb1 Cl1 Pb1 -87.26(8) . 5_656
N1 Pb1 Cl1 Pb1 87.26(8) 6 5_656
Cl1 Pb1 Cl1 Pb1 0.0 5_656 5_656
O1 Pb1 O1 C1 -176.4(4) 6 .
O1w Pb1 O1 C1 -97.1(5) . .
Cl1 Pb1 O1 C1 99.0(5) . .
N1 Pb1 O1 C1 6.1(5) . .
N1 Pb1 O1 C1 -179.0(4) 6 .
Cl1 Pb1 O1 C1 33.4(6) 5_656 .
O1 Pb1 N1 C3 175.6(4) 6 .
O1 Pb1 N1 C3 178.4(4) . .
O1w Pb1 N1 C3 -111.6(4) . .
Cl1 Pb1 N1 C3 96.6(4) . .
N1 Pb1 N1 C3 37.9(17) 6 .
Cl1 Pb1 N1 C3 14.7(4) 5_656 .
O1 Pb1 N1 C2 -6.7(4) 6 .
O1 Pb1 N1 C2 -3.9(3) . .
O1w Pb1 N1 C2 66.1(4) . .
Cl1 Pb1 N1 C2 -85.7(3) . .
N1 Pb1 N1 C2 -144.4(13) 6 .
Cl1 Pb1 N1 C2 -167.6(3) 5_656 .
Pb1 O1 C1 O2 172.0(3) . .
Pb1 O1 C1 C2 -7.2(7) . .
C3 N1 C2 C2 0.0(5) . 6_565
Pb1 N1 C2 C2 -177.84(8) . 6_565
C3 N1 C2 C1 -179.6(4) . .
Pb1 N1 C2 C1 2.6(5) . .
O1 C1 C2 N1 1.9(6) . .
O2 C1 C2 N1 -177.4(4) . .
O1 C1 C2 C2 -177.6(3) . 6_565
O2 C1 C2 C2 3.1(6) . 6_565
C2 N1 C3 C3 0.0(5) . 6_565
Pb1 N1 C3 C3 177.70(11) . 6_565
